data_1546993
loop_
_publ_author_name
'Guo, Guiyu'
'Wan, Saihong'
'Si, Xiaodong'
'Jiang, Qijian'
'Jia, Yuanyuan'
'Yang, Luo'
'Zhou, Wang'

_publ_section_title
;
 From Simple to Complex: Rhodium(III)-Catalyzed C-C Bond Cleavage and C-H
 Bond Functionalization for the Synthesis of
 3a,8b-Dihydro-1H-cyclopenta[b]benzofuran-1-ones.
;
_journal_issue 19
_journal_name_full 'Organic letters'
_journal_page_first 5026
_journal_page_last 5029
_journal_paper_doi 10.1021/acs.orglett.7b02052
_journal_volume 19
_journal_year 2017
_chemical_formula_sum 'C24 H18 O2'
_chemical_formula_weight 338.38
_space_group_crystal_system orthorhombic
_space_group_IT_number 61
_space_group_name_Hall '-P 2ac 2ab'
_space_group_name_H-M_alt 'P b c a'
_symmetry_space_group_name_Hall '-P 2ac 2ab'
_symmetry_space_group_name_H-M 'P b c a'
_atom_sites_solution_hydrogens geom
_audit_creation_method SHELXL-2014/7
_cell_angle_alpha 90
_cell_angle_beta 90
_cell_angle_gamma 90
_cell_formula_units_Z 8
_cell_length_a 10.697(7)
_cell_length_b 9.083(6)
_cell_length_c 35.93(2)
_cell_measurement_reflns_used 4129
_cell_measurement_temperature 296(2)
_cell_measurement_theta_max 22.53
_cell_measurement_theta_min 2.22
_cell_volume 3491(4)
_computing_cell_refinement 'Bruker SAINT'
_computing_data_collection 'Bruker APEX2'
_computing_data_reduction 'Bruker SAINT'
_computing_molecular_graphics 'Bruker SHELXTL'
_computing_publication_material 'Bruker SHELXTL'
_computing_structure_refinement 'SHELXL-2014 (Sheldrick 2014)'
_computing_structure_solution 'SHELXS-97 (Sheldrick 2008)'
_diffrn_ambient_temperature 296(2)
_diffrn_measured_fraction_theta_full 1.000
_diffrn_measured_fraction_theta_max 1.000
_diffrn_measurement_device_type 'Bruker APEX-II CCD'
_diffrn_measurement_method '\f and \w scans'
_diffrn_radiation_type MoK\a
_diffrn_radiation_wavelength 0.71073
_diffrn_reflns_av_R_equivalents 0.0442
_diffrn_reflns_av_unetI/netI 0.0299
_diffrn_reflns_Laue_measured_fraction_full 1.000
_diffrn_reflns_Laue_measured_fraction_max 1.000
_diffrn_reflns_limit_h_max 12
_diffrn_reflns_limit_h_min -12
_diffrn_reflns_limit_k_max 10
_diffrn_reflns_limit_k_min -10
_diffrn_reflns_limit_l_max 42
_diffrn_reflns_limit_l_min -19
_diffrn_reflns_number 18368
_diffrn_reflns_point_group_measured_fraction_full 1.000
_diffrn_reflns_point_group_measured_fraction_max 1.000
_diffrn_reflns_theta_full 25.008
_diffrn_reflns_theta_max 25.008
_diffrn_reflns_theta_min 2.216
_exptl_absorpt_coefficient_mu 0.081
_exptl_crystal_colour
;
;
_exptl_crystal_density_diffrn 1.288
_exptl_crystal_description
;
;
_exptl_crystal_F_000 1424
_exptl_crystal_size_max 0.280
_exptl_crystal_size_mid 0.260
_exptl_crystal_size_min 0.220
_refine_diff_density_max 0.148
_refine_diff_density_min -0.135
_refine_diff_density_rms 0.029
_refine_ls_extinction_coef 0.0070(6)
_refine_ls_extinction_expression Fc^*^=kFc[1+0.001xFc^2^\l^3^/sin(2\q)]^-1/4^
_refine_ls_extinction_method 'SHELXL-2014/7 (Sheldrick 2014'
_refine_ls_goodness_of_fit_ref 1.024
_refine_ls_hydrogen_treatment constr
_refine_ls_matrix_type full
_refine_ls_number_parameters 237
_refine_ls_number_reflns 3077
_refine_ls_number_restraints 0
_refine_ls_restrained_S_all 1.024
_refine_ls_R_factor_all 0.0551
_refine_ls_R_factor_gt 0.0401
_refine_ls_shift/su_max 0.000
_refine_ls_shift/su_mean 0.000
_refine_ls_structure_factor_coef Fsqd
_refine_ls_weighting_details 'w=1/[\s^2^(Fo^2^)+(0.0441P)^2^+0.9317P] where P=(Fo^2^+2Fc^2^)/3'
_refine_ls_weighting_scheme calc
_refine_ls_wR_factor_gt 0.0956
_refine_ls_wR_factor_ref 0.1051
_reflns_Friedel_coverage 0.000
_reflns_number_gt 2379
_reflns_number_total 3077
_reflns_threshold_expression 'I > 2\s(I)'
_cod_data_source_file ol7b02052_si_003.cif
_cod_data_source_block 1
_cod_depositor_comments 'Adding full bibliography for 1546992--1546994.cif.'
_cod_database_code 1546993
_shelx_shelxl_version_number 2014/7
_shelx_space_group_comment
;
The symmetry employed for this shelxl refinement is uniquely defined
by the following loop, which should always be used as a source of
symmetry information in preference to the above space-group names.
They are only intended as comments.
;
_shelx_estimated_absorpt_t_min 0.978
_shelx_estimated_absorpt_t_max 0.982

loop_
_space_group_symop_operation_xyz
'x, y, z'
'-x+1/2, -y, z+1/2'
'-x, y+1/2, -z+1/2'
'x+1/2, -y+1/2, -z'
'-x, -y, -z'
'x-1/2, y, -z-1/2'
'x, -y-1/2, z-1/2'
'-x-1/2, y-1/2, z'

loop_
_atom_site_label
_atom_site_type_symbol
_atom_site_fract_x
_atom_site_fract_y
_atom_site_fract_z
_atom_site_U_iso_or_equiv
_atom_site_adp_type
_atom_site_occupancy
_atom_site_site_symmetry_order
_atom_site_calc_flag
_atom_site_refinement_flags_posn
_atom_site_refinement_flags_adp
C1 C 0.70880(19) 0.3409(2) 0.44971(6) 0.0714(6) Uani 1 1 d . .
H1 H 0.6461 0.3407 0.4318 0.086 Uiso 1 1 calc R U
C2 C 0.6859(3) 0.3993(3) 0.48443(8) 0.0960(9) Uani 1 1 d . .
H2 H 0.6080 0.4394 0.4898 0.115 Uiso 1 1 calc R U
C3 C 0.7770(3) 0.3987(3) 0.51113(7) 0.0958(8) Uani 1 1 d . .
H3 H 0.7602 0.4361 0.5347 0.115 Uiso 1 1 calc R U
C4 C 0.8916(2) 0.3438(2) 0.50323(6) 0.0777(7) Uani 1 1 d . .
H4 H 0.9538 0.3451 0.5213 0.093 Uiso 1 1 calc R U
C5 C 0.91633(19) 0.2863(2) 0.46877(5) 0.0598(5) Uani 1 1 d . .
H5 H 0.9955 0.2492 0.4637 0.072 Uiso 1 1 calc R U
C6 C 0.82535(16) 0.28254(18) 0.44150(5) 0.0486(4) Uani 1 1 d . .
C7 C 0.84886(14) 0.22117(18) 0.40441(4) 0.0426(4) Uani 1 1 d . .
C8 C 0.76334(16) 0.1712(2) 0.38089(5) 0.0554(5) Uani 1 1 d . .
H8 H 0.6784 0.1668 0.3863 0.066 Uiso 1 1 calc R U
C9 C 0.81646(16) 0.12458(19) 0.34594(5) 0.0512(4) Uani 1 1 d . .
C10 C 0.95924(14) 0.13760(17) 0.34891(4) 0.0397(4) Uani 1 1 d . .
C11 C 0.97876(13) 0.21635(17) 0.38732(4) 0.0379(4) Uani 1 1 d . .
C12 C 1.04012(16) 0.36554(18) 0.38650(5) 0.0494(4) Uani 1 1 d . .
H12A H 1.0537 0.3991 0.4115 0.074 Uiso 1 1 calc R U
H12B H 0.9869 0.4339 0.3737 0.074 Uiso 1 1 calc R U
H12C H 1.1188 0.3587 0.3738 0.074 Uiso 1 1 calc R U
C13 C 1.06466(13) -0.01474(16) 0.39163(4) 0.0378(4) Uani 1 1 d . .
C14 C 1.12129(15) -0.13807(18) 0.40604(5) 0.0475(4) Uani 1 1 d . .
H14 H 1.1571 -0.1372 0.4296 0.057 Uiso 1 1 calc R U
C15 C 1.12305(17) -0.26310(19) 0.38425(5) 0.0539(5) Uani 1 1 d . .
H15 H 1.1623 -0.3475 0.3931 0.065 Uiso 1 1 calc R U
C16 C 1.06827(18) -0.26533(19) 0.34987(5) 0.0547(5) Uani 1 1 d . .
H16 H 1.0692 -0.3514 0.3358 0.066 Uiso 1 1 calc R U
C17 C 1.01167(17) -0.14051(18) 0.33586(5) 0.0496(4) Uani 1 1 d . .
H17 H 0.9746 -0.1419 0.3124 0.060 Uiso 1 1 calc R U
C18 C 1.01076(14) -0.01388(17) 0.35696(4) 0.0392(4) Uani 1 1 d . .
C19 C 1.01782(15) 0.21523(17) 0.31613(4) 0.0428(4) Uani 1 1 d . .
C20 C 1.13506(17) 0.1771(2) 0.30327(5) 0.0519(4) Uani 1 1 d . .
H20 H 1.1761 0.0965 0.3135 0.062 Uiso 1 1 calc R U
C21 C 1.1919(2) 0.2572(2) 0.27548(5) 0.0664(6) Uani 1 1 d . .
H21 H 1.2707 0.2297 0.2670 0.080 Uiso 1 1 calc R U
C22 C 1.1337(2) 0.3763(2) 0.26026(5) 0.0724(6) Uani 1 1 d . .
H22 H 1.1731 0.4312 0.2418 0.087 Uiso 1 1 calc R U
C23 C 1.0167(3) 0.4145(2) 0.27227(6) 0.0743(6) Uani 1 1 d . .
H23 H 0.9763 0.4950 0.2617 0.089 Uiso 1 1 calc R U
C24 C 0.9584(2) 0.3346(2) 0.29984(5) 0.0596(5) Uani 1 1 d . .
H24 H 0.8785 0.3610 0.3076 0.071 Uiso 1 1 calc R U
O1 O 0.76133(13) 0.07996(17) 0.31904(4) 0.0771(4) Uani 1 1 d . .
O2 O 1.05792(10) 0.11830(11) 0.40940(3) 0.0431(3) Uani 1 1 d . .

loop_
_atom_site_aniso_label
_atom_site_aniso_U_11
_atom_site_aniso_U_22
_atom_site_aniso_U_33
_atom_site_aniso_U_23
_atom_site_aniso_U_13
_atom_site_aniso_U_12
C1 0.0610(12) 0.0775(14) 0.0757(13) 0.0111(11) 0.0244(11) 0.0207(11)
C2 0.0965(19) 0.0946(18) 0.0968(19) 0.0112(15) 0.0503(17) 0.0400(15)
C3 0.131(2) 0.0887(18) 0.0679(15) -0.0063(13) 0.0391(17) 0.0220(17)
C4 0.1034(18) 0.0778(15) 0.0517(12) -0.0094(11) 0.0126(12) 0.0044(13)
C5 0.0645(12) 0.0632(12) 0.0516(11) -0.0068(9) 0.0084(10) 0.0040(10)
C6 0.0481(10) 0.0448(10) 0.0530(10) 0.0049(8) 0.0113(8) 0.0036(8)
C7 0.0369(8) 0.0424(9) 0.0485(9) 0.0035(7) 0.0030(7) 0.0022(7)
C8 0.0335(9) 0.0667(12) 0.0659(11) 0.0006(10) 0.0004(9) -0.0022(8)
C9 0.0432(9) 0.0507(10) 0.0599(11) -0.0044(9) -0.0100(9) -0.0037(8)
C10 0.0381(8) 0.0393(9) 0.0418(9) -0.0019(7) -0.0040(7) -0.0002(7)
C11 0.0336(8) 0.0373(8) 0.0427(8) -0.0006(7) -0.0029(7) 0.0015(6)
C12 0.0495(10) 0.0460(10) 0.0528(10) -0.0053(8) 0.0046(8) -0.0085(8)
C13 0.0312(7) 0.0377(8) 0.0446(9) -0.0010(7) 0.0040(7) -0.0029(6)
C14 0.0405(9) 0.0467(10) 0.0552(10) 0.0071(8) -0.0040(8) -0.0005(8)
C15 0.0510(10) 0.0378(9) 0.0729(13) 0.0075(9) 0.0055(10) 0.0012(8)
C16 0.0647(11) 0.0376(9) 0.0620(12) -0.0041(8) 0.0110(10) -0.0040(8)
C17 0.0605(11) 0.0432(10) 0.0453(9) -0.0015(8) 0.0031(8) -0.0064(8)
C18 0.0381(8) 0.0381(9) 0.0415(9) 0.0003(7) 0.0044(7) -0.0039(7)
C19 0.0505(10) 0.0397(9) 0.0381(8) -0.0001(7) -0.0069(7) -0.0015(7)
C20 0.0526(10) 0.0523(10) 0.0510(10) 0.0070(8) 0.0009(9) -0.0014(8)
C21 0.0685(12) 0.0759(14) 0.0549(11) 0.0095(11) 0.0074(10) -0.0128(11)
C22 0.0960(17) 0.0741(15) 0.0472(11) 0.0127(10) -0.0020(12) -0.0246(13)
C23 0.1120(19) 0.0578(13) 0.0530(12) 0.0173(10) -0.0209(13) 0.0019(12)
C24 0.0689(12) 0.0563(11) 0.0535(11) 0.0063(9) -0.0083(9) 0.0102(10)
O1 0.0585(8) 0.0941(11) 0.0785(9) -0.0236(8) -0.0237(8) -0.0099(8)
O2 0.0394(6) 0.0442(6) 0.0456(6) -0.0056(5) -0.0087(5) 0.0047(5)

loop_
_atom_type_symbol
_atom_type_description
_atom_type_scat_dispersion_real
_atom_type_scat_dispersion_imag
_atom_type_scat_source
C C 0.0033 0.0016 'International Tables Vol C Tables 4.2.6.8 and 6.1.1.4'
H H 0.0000 0.0000 'International Tables Vol C Tables 4.2.6.8 and 6.1.1.4'
O O 0.0106 0.0060 'International Tables Vol C Tables 4.2.6.8 and 6.1.1.4'

loop_
_geom_angle_atom_site_label_1
_geom_angle_atom_site_label_2
_geom_angle_atom_site_label_3
_geom_angle
C2 C1 C6 120.0(2)
C2 C1 H1 120.0
C6 C1 H1 120.0
C3 C2 C1 120.5(2)
C3 C2 H2 119.7
C1 C2 H2 119.7
C4 C3 C2 120.0(2)
C4 C3 H3 120.0
C2 C3 H3 120.0
C3 C4 C5 120.3(2)
C3 C4 H4 119.8
C5 C4 H4 119.8
C4 C5 C6 121.0(2)
C4 C5 H5 119.5
C6 C5 H5 119.5
C5 C6 C1 118.24(18)
C5 C6 C7 122.22(16)
C1 C6 C7 119.54(18)
C8 C7 C6 126.25(16)
C8 C7 C11 111.32(15)
C6 C7 C11 122.33(14)
C7 C8 C9 112.57(16)
C7 C8 H8 123.7
C9 C8 H8 123.7
O1 C9 C8 127.27(17)
O1 C9 C10 124.72(17)
C8 C9 C10 107.99(14)
C19 C10 C18 115.07(13)
C19 C10 C9 113.25(14)
C18 C10 C9 107.82(13)
C19 C10 C11 114.74(13)
C18 C10 C11 101.44(12)
C9 C10 C11 103.22(13)
O2 C11 C12 107.82(13)
O2 C11 C7 109.14(13)
C12 C11 C7 112.37(13)
O2 C11 C10 106.05(12)
C12 C11 C10 116.82(13)
C7 C11 C10 104.29(12)
C11 C12 H12A 109.5
C11 C12 H12B 109.5
H12A C12 H12B 109.5
C11 C12 H12C 109.5
H12A C12 H12C 109.5
H12B C12 H12C 109.5
O2 C13 C18 113.34(13)
O2 C13 C14 124.55(15)
C18 C13 C14 122.10(15)
C13 C14 C15 117.60(17)
C13 C14 H14 121.2
C15 C14 H14 121.2
C16 C15 C14 121.26(17)
C16 C15 H15 119.4
C14 C15 H15 119.4
C15 C16 C17 120.34(17)
C15 C16 H16 119.8
C17 C16 H16 119.8
C18 C17 C16 119.22(17)
C18 C17 H17 120.4
C16 C17 H17 120.4
C13 C18 C17 119.46(15)
C13 C18 C10 109.41(13)
C17 C18 C10 131.13(15)
C20 C19 C24 118.13(16)
C20 C19 C10 121.41(15)
C24 C19 C10 120.29(16)
C21 C20 C19 120.77(18)
C21 C20 H20 119.6
C19 C20 H20 119.6
C22 C21 C20 120.5(2)
C22 C21 H21 119.7
C20 C21 H21 119.7
C21 C22 C23 119.53(19)
C21 C22 H22 120.2
C23 C22 H22 120.2
C22 C23 C24 120.5(2)
C22 C23 H23 119.8
C24 C23 H23 119.8
C23 C24 C19 120.5(2)
C23 C24 H24 119.7
C19 C24 H24 119.7
C13 O2 C11 108.38(12)

loop_
_geom_bond_atom_site_label_1
_geom_bond_atom_site_label_2
_geom_bond_distance
C1 C2 1.377(3)
C1 C6 1.387(3)
C1 H1 0.9300
C2 C3 1.367(4)
C2 H2 0.9300
C3 C4 1.354(4)
C3 H3 0.9300
C4 C5 1.370(3)
C4 H4 0.9300
C5 C6 1.381(3)
C5 H5 0.9300
C6 C7 1.466(2)
C7 C8 1.325(2)
C7 C11 1.520(2)
C8 C9 1.442(3)
C8 H8 0.9300
C9 O1 1.203(2)
C9 C10 1.536(2)
C10 C19 1.509(2)
C10 C18 1.510(2)
C10 C11 1.568(2)
C11 O2 1.4626(18)
C11 C12 1.506(2)
C12 H12A 0.9600
C12 H12B 0.9600
C12 H12C 0.9600
C13 O2 1.3685(19)
C13 C18 1.373(2)
C13 C14 1.375(2)
C14 C15 1.379(3)
C14 H14 0.9300
C15 C16 1.367(3)
C15 H15 0.9300
C16 C17 1.380(3)
C16 H16 0.9300
C17 C18 1.378(2)
C17 H17 0.9300
C19 C20 1.380(2)
C19 C24 1.387(2)
C20 C21 1.377(3)
C20 H20 0.9300
C21 C22 1.363(3)
C21 H21 0.9300
C22 C23 1.368(3)
C22 H22 0.9300
C23 C24 1.377(3)
C23 H23 0.9300
C24 H24 0.9300

loop_
_geom_torsion_atom_site_label_1
_geom_torsion_atom_site_label_2
_geom_torsion_atom_site_label_3
_geom_torsion_atom_site_label_4
_geom_torsion
C6 C1 C2 C3 -0.7(4)
C1 C2 C3 C4 1.6(4)
C2 C3 C4 C5 -1.1(4)
C3 C4 C5 C6 -0.3(3)
C4 C5 C6 C1 1.1(3)
C4 C5 C6 C7 -179.74(18)
C2 C1 C6 C5 -0.6(3)
C2 C1 C6 C7 -179.79(19)
C5 C6 C7 C8 157.79(18)
C1 C6 C7 C8 -23.1(3)
C5 C6 C7 C11 -26.1(2)
C1 C6 C7 C11 153.06(17)
C6 C7 C8 C9 177.22(16)
C11 C7 C8 C9 0.7(2)
C7 C8 C9 O1 -177.01(19)
C7 C8 C9 C10 4.4(2)
O1 C9 C10 C19 49.4(2)
C8 C9 C10 C19 -131.94(15)
O1 C9 C10 C18 -79.1(2)
C8 C9 C10 C18 99.55(16)
O1 C9 C10 C11 174.10(17)
C8 C9 C10 C11 -7.28(17)
C8 C7 C11 O2 -118.34(16)
C6 C7 C11 O2 65.00(19)
C8 C7 C11 C12 122.10(16)
C6 C7 C11 C12 -54.6(2)
C8 C7 C11 C10 -5.36(18)
C6 C7 C11 C10 177.98(14)
C19 C10 C11 O2 -113.76(14)
C18 C10 C11 O2 10.94(14)
C9 C10 C11 O2 122.55(13)
C19 C10 C11 C12 6.40(19)
C18 C10 C11 C12 131.10(14)
C9 C10 C11 C12 -117.29(15)
C19 C10 C11 C7 131.07(14)
C18 C10 C11 C7 -104.23(13)
C9 C10 C11 C7 7.38(15)
O2 C13 C14 C15 -178.38(14)
C18 C13 C14 C15 0.3(2)
C13 C14 C15 C16 -1.3(3)
C14 C15 C16 C17 1.2(3)
C15 C16 C17 C18 -0.2(3)
O2 C13 C18 C17 179.56(14)
C14 C13 C18 C17 0.8(2)
O2 C13 C18 C10 -0.03(17)
C14 C13 C18 C10 -178.83(14)
C16 C17 C18 C13 -0.8(2)
C16 C17 C18 C10 178.67(16)
C19 C10 C18 C13 117.59(15)
C9 C10 C18 C13 -114.94(14)
C11 C10 C18 C13 -6.88(15)
C19 C10 C18 C17 -61.9(2)
C9 C10 C18 C17 65.5(2)
C11 C10 C18 C17 173.61(16)
C18 C10 C19 C20 -22.0(2)
C9 C10 C19 C20 -146.69(16)
C11 C10 C19 C20 95.15(18)
C18 C10 C19 C24 162.77(15)
C9 C10 C19 C24 38.1(2)
C11 C10 C19 C24 -80.06(19)
C24 C19 C20 C21 1.0(3)
C10 C19 C20 C21 -174.28(16)
C19 C20 C21 C22 0.4(3)
C20 C21 C22 C23 -1.3(3)
C21 C22 C23 C24 0.8(3)
C22 C23 C24 C19 0.7(3)
C20 C19 C24 C23 -1.6(3)
C10 C19 C24 C23 173.79(17)
C18 C13 O2 C11 7.66(16)
C14 C13 O2 C11 -173.57(14)
C12 C11 O2 C13 -137.49(13)
C7 C11 O2 C13 100.19(14)
C10 C11 O2 C13 -11.64(15)
